data_4067854
loop_
_publ_author_name
'Izod, Keith'
'Clark, Ewan R.'
'Clegg, William'
'Harrington, Ross W.'

_publ_section_title
;
 Hypervalent Sulfur-Functionalized Diphosphagermylene and
 Diphosphastannylene Compounds
;
_journal_issue 1
_journal_name_full Organometallics
_journal_page_first 246
_journal_paper_doi 10.1021/om2008327
_journal_volume 31
_journal_year 2012
_chemical_formula_moiety 'C28 H52 Ge P2 S2 Si4,0.5 C4 H10 O'
_chemical_formula_sum 'C30 H57 Ge O0.5 P2 S2 Si4'
_chemical_formula_weight 736.77
_chemical_name_systematic
;
 ?
;
_space_group_IT_number 15
_symmetry_cell_setting monoclinic
_symmetry_space_group_name_Hall '-C 2yc'
_symmetry_space_group_name_H-M 'C 1 2/c 1'
_atom_sites_solution_hydrogens geom
_atom_sites_solution_primary direct
_atom_sites_solution_secondary difmap
_audit_creation_method SHELXL-97
_cell_angle_alpha 90.00
_cell_angle_beta 91.760(5)
_cell_angle_gamma 90.00
_cell_formula_units_Z 8
_cell_length_a 30.494(2)
_cell_length_b 11.1789(7)
_cell_length_c 22.9459(14)
_cell_measurement_reflns_used 1834
_cell_measurement_temperature 150(2)
_cell_measurement_theta_max 29.58
_cell_measurement_theta_min 2.78
_cell_volume 7818.3(9)
_computing_cell_refinement
;
CrysAlisPro, Oxford Diffraction Ltd.,
Version 1.171.33.52 (release 06-11-2009 CrysAlis171 .NET)
(compiled Nov  6 2009,16:24:50)
;
_computing_data_collection
;
CrysAlisPro, Oxford Diffraction Ltd.,
Version 1.171.33.52 (release 06-11-2009 CrysAlis171 .NET)
(compiled Nov  6 2009,16:24:50)
;
_computing_data_reduction
;
CrysAlisPro, Oxford Diffraction Ltd.,
Version 1.171.33.52 (release 06-11-2009 CrysAlis171 .NET)
(compiled Nov  6 2009,16:24:50)
;
_computing_molecular_graphics 'Bruker SHELXTL'
_computing_publication_material 'Bruker SHELXTL and local programs'
_computing_structure_refinement 'Bruker SHELXTL'
_computing_structure_solution 'Bruker SHELXTL'
_diffrn_ambient_temperature 150(2)
_diffrn_detector_area_resol_mean 10.3968
_diffrn_measured_fraction_theta_full 0.998
_diffrn_measured_fraction_theta_max 0.998
_diffrn_measurement_device_type 'Oxford Diffraction Gemini A Ultra diffractometer'
_diffrn_measurement_method 'thick-slice \w scans'
_diffrn_radiation_monochromator none
_diffrn_radiation_source 'sealed tube with Enhance optics'
_diffrn_radiation_type MoK\a
_diffrn_radiation_wavelength 0.71073
_diffrn_reflns_av_R_equivalents 0.1209
_diffrn_reflns_av_sigmaI/netI 0.2203
_diffrn_reflns_limit_h_max 36
_diffrn_reflns_limit_h_min -32
_diffrn_reflns_limit_k_max 13
_diffrn_reflns_limit_k_min -10
_diffrn_reflns_limit_l_max 27
_diffrn_reflns_limit_l_min -24
_diffrn_reflns_number 18342
_diffrn_reflns_theta_full 25.00
_diffrn_reflns_theta_max 25.00
_diffrn_reflns_theta_min 2.83
_exptl_absorpt_coefficient_mu 1.115
_exptl_absorpt_correction_T_max 0.897
_exptl_absorpt_correction_T_min 0.878
_exptl_absorpt_correction_type multi-scan
_exptl_absorpt_process_details
;
CrysAlisPro, Oxford Diffraction Ltd.,
Version 1.171.33.52 (release 06-11-2009 CrysAlis171 .NET)
(compiled Nov  6 2009,16:24:50)
Empirical absorption correction using spherical harmonics,
 implemented in SCALE3 ABSPACK scaling algorithm.
;
_exptl_crystal_colour colourless
_exptl_crystal_density_diffrn 1.252
_exptl_crystal_density_method 'not measured'
_exptl_crystal_description block
_exptl_crystal_F_000 3128
_exptl_crystal_size_max 0.12
_exptl_crystal_size_mid 0.10
_exptl_crystal_size_min 0.10
_refine_diff_density_max 0.716
_refine_diff_density_min -0.711
_refine_diff_density_rms 0.092
_refine_ls_extinction_method none
_refine_ls_goodness_of_fit_ref 0.955
_refine_ls_hydrogen_treatment constr
_refine_ls_matrix_type full
_refine_ls_number_parameters 371
_refine_ls_number_reflns 6872
_refine_ls_number_restraints 4
_refine_ls_restrained_S_all 0.960
_refine_ls_R_factor_all 0.1688
_refine_ls_R_factor_gt 0.0614
_refine_ls_shift/su_max 0.003
_refine_ls_shift/su_mean 0.000
_refine_ls_structure_factor_coef Fsqd
_refine_ls_weighting_details 'calc w=1/[\s^2^(Fo^2^)+(0.0000P)^2^+0.0000P] where P=(Fo^2^+2Fc^2^)/3'
_refine_ls_weighting_scheme calc
_refine_ls_wR_factor_gt 0.0580
_refine_ls_wR_factor_ref 0.0676
_reflns_number_gt 3160
_reflns_number_total 6872
_reflns_threshold_expression I>2\s(I)
_cod_data_source_file om2008327_si_001.cif
_cod_data_source_block ki429_compound_10a
_cod_original_sg_symbol_H-M 'C 2/c'
_cod_database_code 4067854
_computing_special_details
;
TITL ki429(erc278) in C2/c
CELL  0.71073   30.494  11.1789  22.9459    90.0000    91.760    90.0000
ZERR  8          0.002   0.0007   0.0014     0.0000     0.005     0.0000
LATT  7
SYMM  -X, Y, 0.5-Z
SFAC  C  H Ge  P  S Si O
UNIT   240    456   8  16  16  32 4

REM colourless block
SIZE 0.12 0.10 0.10
TEMP -123
OMIT -3 50

L.S. 8
BOND $H
ACTA
FMAP 2
PLAN 10
BIND GE S1
BIND GE S2
EQIV $1   -x, y, -z+1/2
DFIX 1.453 0.005 C29 C30
DFIX 1.423 0.005 O C29
DFIX 2.385 0.005 O C30
DFIX 2.394 0.005 C29 C29_$1

REM EXTI    0.000000
WGHT    0.000000
FVAR       0.15640
GE    3    0.177986    0.814584    0.100010    11.00000    0.03099    0.02846 =
         0.03204    0.00711   -0.00270   -0.00754
P1    4    0.152201    0.620305    0.131904    11.00000    0.02707    0.02320 =
         0.01687    0.00025   -0.00038   -0.00544
P2    4    0.113849    0.884897    0.044399    11.00000    0.03031    0.02501 =
         0.01985    0.00001    0.00290    0.00113
S1    5    0.128065    0.867107    0.196049    11.00000    0.03370    0.02895 =
         0.02316   -0.00081    0.00189    0.00071
S2    5    0.183659    0.701539   -0.009461    11.00000    0.03229    0.02589 =
         0.02327    0.00076    0.00620    0.00050
SI1   6    0.239633    0.548341    0.192334    11.00000    0.02824    0.02595 =
         0.02944    0.00290    0.00128   -0.00281
SI2   6    0.150897    0.502062    0.256255    11.00000    0.03307    0.02697 =
         0.02190    0.00280    0.00346    0.00084
SI3   6    0.152613    1.131049    0.013735    11.00000    0.06202    0.01746 =
         0.03420    0.00065    0.00858   -0.00131
SI4   6    0.099067    0.983116   -0.082796    11.00000    0.03885    0.03514 =
         0.02432    0.00746    0.00442    0.00657
C1    1    0.181804    0.601022    0.204809    11.00000    0.02919    0.00748 =
         0.01879   -0.00404   -0.00351    0.00369
AFIX  13
H1A   2    0.184021    0.681985    0.223197    11.00000   -1.20000
AFIX   0
C2    1    0.265382    0.627933    0.131185    11.00000    0.02960    0.06778 =
         0.06129    0.01487    0.00455    0.00469
AFIX 137
H2A   2    0.293688    0.590799    0.123225    11.00000   -1.50000
H2B   2    0.269947    0.712059    0.141742    11.00000   -1.50000
H2C   2    0.246108    0.622967    0.096299    11.00000   -1.50000
AFIX   0
C3    1    0.241128    0.385689    0.175717    11.00000    0.05503    0.03959 =
         0.10526   -0.01765    0.03643   -0.00763
AFIX 137
H3A   2    0.271565    0.360649    0.170589    11.00000   -1.50000
H3B   2    0.223878    0.369849    0.139806    11.00000   -1.50000
H3C   2    0.228728    0.340808    0.207993    11.00000   -1.50000
AFIX   0
C4    1    0.276599    0.575701    0.256825    11.00000    0.03975    0.07102 =
         0.04783    0.00857   -0.01181    0.00960
AFIX 137
H4A   2    0.304204    0.610482    0.244080    11.00000   -1.50000
H4B   2    0.282629    0.499869    0.276947    11.00000   -1.50000
H4C   2    0.262464    0.631185    0.283467    11.00000   -1.50000
AFIX   0
C5    1    0.102921    0.578263    0.288466    11.00000    0.05756    0.03316 =
         0.02868    0.00999    0.00558    0.00272
AFIX 137
H5A   2    0.093529    0.533205    0.322530    11.00000   -1.50000
H5B   2    0.078740    0.582125    0.259394    11.00000   -1.50000
H5C   2    0.111286    0.659495    0.300401    11.00000   -1.50000
AFIX   0
C6    1    0.130750    0.362179    0.219678    11.00000    0.04020    0.02354 =
         0.04819    0.00831    0.01754    0.00214
AFIX 137
H6A   2    0.111654    0.318595    0.245913    11.00000   -1.50000
H6B   2    0.155824    0.311751    0.210157    11.00000   -1.50000
H6C   2    0.114212    0.382869    0.183791    11.00000   -1.50000
AFIX   0
C7    1    0.186550    0.459515    0.321066    11.00000    0.04558    0.05927 =
         0.03765    0.01464    0.00245    0.00427
AFIX 137
H7A   2    0.168908    0.417169    0.349488    11.00000   -1.50000
H7B   2    0.199077    0.531856    0.339043    11.00000   -1.50000
H7C   2    0.210287    0.407298    0.308516    11.00000   -1.50000
AFIX   0
C8    1    0.096329    0.658614    0.149068    11.00000    0.03594    0.03110 =
         0.01169    0.00436   -0.00153   -0.01264
C9    1    0.062029    0.583961    0.134659    11.00000    0.01958    0.04342 =
         0.02492    0.01045    0.00119   -0.00072
AFIX  43
H9A   2    0.068628    0.510821    0.115756    11.00000   -1.20000
AFIX   0
C10   1    0.018740    0.607195    0.145568    11.00000    0.04592    0.04966 =
         0.03335    0.01125   -0.01611   -0.02219
AFIX  43
H10A  2   -0.003482    0.550390    0.135895    11.00000   -1.20000
AFIX   0
C11   1    0.008316    0.716303    0.171198    11.00000    0.01466    0.06459 =
         0.04398    0.01428    0.00456   -0.00348
AFIX  43
H11A  2   -0.021386    0.735296    0.178466    11.00000   -1.20000
AFIX   0
C12   1    0.040926    0.796039    0.185879    11.00000    0.03433    0.03828 =
         0.03718    0.00264    0.00209   -0.01393
AFIX  43
H12A  2    0.033600    0.870171    0.203330    11.00000   -1.20000
AFIX   0
C13   1    0.084565    0.770020    0.175608    11.00000    0.02502    0.04157 =
         0.01545    0.01483   -0.00246    0.00275
C14   1    0.101639    1.011112    0.194654    11.00000    0.05351    0.03950 =
         0.03729   -0.01194    0.00508    0.00257
AFIX 137
H14A  2    0.123608    1.073814    0.201827    11.00000   -1.50000
H14B  2    0.079722    1.014178    0.224973    11.00000   -1.50000
H14C  2    0.087201    1.023744    0.156404    11.00000   -1.50000
AFIX   0
C15   1    0.137067    0.979721   -0.015503    11.00000    0.03004    0.02861 =
         0.01825    0.01544    0.00639    0.00470
AFIX  13
H15A  2    0.164839    0.940203   -0.027318    11.00000   -1.20000
AFIX   0
C16   1    0.191071    1.208320   -0.035517    11.00000    0.09059    0.03104 =
         0.04424   -0.00682    0.01181   -0.01703
AFIX 137
H16A  2    0.204692    1.276345   -0.015000    11.00000   -1.50000
H16B  2    0.174830    1.237005   -0.070288    11.00000   -1.50000
H16C  2    0.213895    1.152204   -0.047136    11.00000   -1.50000
AFIX   0
C17   1    0.103227    1.224406    0.024300    11.00000    0.09714    0.03326 =
         0.05686   -0.00790    0.02173    0.01012
AFIX 137
H17A  2    0.111446    1.296185    0.046590    11.00000   -1.50000
H17B  2    0.081560    1.178484    0.045670    11.00000   -1.50000
H17C  2    0.090573    1.247888   -0.013775    11.00000   -1.50000
AFIX   0
C18   1    0.183673    1.121781    0.085251    11.00000    0.09770    0.03561 =
         0.04297   -0.01068   -0.00446   -0.01828
AFIX 137
H18A  2    0.187826    1.202419    0.101240    11.00000   -1.50000
H18B  2    0.212348    1.084814    0.079428    11.00000   -1.50000
H18C  2    0.167103    1.073260    0.112517    11.00000   -1.50000
AFIX   0
C19   1    0.113263    1.108808   -0.133554    11.00000    0.07449    0.03836 =
         0.02695    0.00660    0.00752    0.01642
AFIX 137
H19A  2    0.110145    1.185495   -0.113407    11.00000   -1.50000
H19B  2    0.093424    1.106829   -0.167961    11.00000   -1.50000
H19C  2    0.143604    1.099482   -0.145700    11.00000   -1.50000
AFIX   0
C20   1    0.103204    0.843546   -0.127957    11.00000    0.04474    0.04689 =
         0.01342    0.00988   -0.00262    0.00190
AFIX 137
H20A  2    0.088836    0.777250   -0.108132    11.00000   -1.50000
H20B  2    0.134168    0.823963   -0.133120    11.00000   -1.50000
H20C  2    0.088764    0.856647   -0.166169    11.00000   -1.50000
AFIX   0
C21   1    0.041350    1.007129   -0.062082    11.00000    0.04302    0.05816 =
         0.03956    0.01315    0.00413    0.00953
AFIX 137
H21A  2    0.039897    1.075592   -0.035536    11.00000   -1.50000
H21B  2    0.030535    0.935400   -0.042610    11.00000   -1.50000
H21C  2    0.023151    1.023070   -0.097167    11.00000   -1.50000
AFIX   0
C22   1    0.097615    0.746002    0.008187    11.00000    0.02795    0.02233 =
         0.01705    0.01237   -0.00400   -0.00201
C23   1    0.053466    0.718420    0.004311    11.00000    0.03424    0.03349 =
         0.01705    0.01389    0.00011   -0.00873
AFIX  43
H23A  2    0.032731    0.773366    0.018922    11.00000   -1.20000
AFIX   0
C24   1    0.038766    0.611309   -0.020679    11.00000    0.03155    0.04075 =
         0.04757    0.02345   -0.01558   -0.01342
AFIX  43
H24A  2    0.008256    0.594270   -0.023582    11.00000   -1.20000
AFIX   0
C25   1    0.068801    0.530144   -0.041181    11.00000    0.06618    0.02868 =
         0.03900    0.01214   -0.02577   -0.01460
AFIX  43
H25A  2    0.058968    0.456551   -0.057647    11.00000   -1.20000
AFIX   0
C26   1    0.113064    0.555901   -0.037758    11.00000    0.04422    0.03169 =
         0.02014   -0.00594   -0.00504    0.00147
AFIX  43
H26A  2    0.133641    0.500766   -0.052585    11.00000   -1.20000
AFIX   0
C27   1    0.127343    0.661000   -0.012973    11.00000    0.03237    0.01514 =
         0.01654    0.00496   -0.00744    0.00061
C28   1    0.211757    0.559917   -0.012217    11.00000    0.04377    0.03673 =
         0.03345   -0.00554    0.00445    0.02265
AFIX 137
H28A  2    0.243457    0.573039   -0.007746    11.00000   -1.50000
H28B  2    0.205159    0.521254   -0.049802    11.00000   -1.50000
H28C  2    0.201933    0.508447    0.019398    11.00000   -1.50000
AFIX   0
O     7    0.000000    0.223041    0.250000    10.50000    0.11680    0.36743 =
         0.08329    0.00000    0.00556    0.00000
C29   1    0.001921    0.296611    0.198576    11.00000    0.05426    0.18176 =
         0.12865   -0.05219   -0.01489    0.01334
AFIX  23
H29A  2   -0.027996    0.324261    0.187317    11.00000   -1.20000
H29B  2    0.020176    0.368013    0.207288    11.00000   -1.20000
AFIX   0
C30   1    0.019992    0.232333    0.151077    11.00000    0.13961    0.20555 =
         0.24554   -0.12372   -0.02206    0.06921
AFIX  33
H30A  2    0.020946    0.284558    0.116836    11.00000   -1.50000
H30B  2    0.001637    0.162466    0.141900    11.00000   -1.50000
H30C  2    0.049778    0.205923    0.161942    11.00000   -1.50000

HKLF 4

REM  ki429(erc278) in C2/c
REM R1 =  0.0614 for   3160 Fo > 4sig(Fo)  and  0.1688 for all   6872 data
REM    371 parameters refined using      4 restraints

END

;

loop_
_symmetry_equiv_pos_as_xyz
'x, y, z'
'-x, y, -z+1/2'
'x+1/2, y+1/2, z'
'-x+1/2, y+1/2, -z+1/2'
'-x, -y, -z'
'x, -y, z-1/2'
'-x+1/2, -y+1/2, -z'
'x+1/2, -y+1/2, z-1/2'

loop_
_atom_site_label
_atom_site_type_symbol
_atom_site_fract_x
_atom_site_fract_y
_atom_site_fract_z
_atom_site_U_iso_or_equiv
_atom_site_adp_type
_atom_site_occupancy
_atom_site_symmetry_multiplicity
_atom_site_calc_flag
_atom_site_refinement_flags
Ge Ge 0.177986(19) 0.81458(6) 0.10001(3) 0.03057(18) Uani 1 1 d .
P1 P 0.15220(4) 0.62031(14) 0.13190(6) 0.0224(4) Uani 1 1 d .
P2 P 0.11385(4) 0.88490(14) 0.04440(6) 0.0250(4) Uani 1 1 d .
S1 S 0.12806(4) 0.86711(14) 0.19605(6) 0.0286(4) Uani 1 1 d .
S2 S 0.18366(4) 0.70154(14) -0.00946(6) 0.0270(4) Uani 1 1 d .
Si1 Si 0.23963(5) 0.54834(15) 0.19233(7) 0.0279(4) Uani 1 1 d .
Si2 Si 0.15090(5) 0.50206(15) 0.25626(7) 0.0273(4) Uani 1 1 d .
Si3 Si 0.15261(5) 1.13105(15) 0.01374(7) 0.0377(5) Uani 1 1 d .
Si4 Si 0.09907(5) 0.98312(16) -0.08280(7) 0.0327(5) Uani 1 1 d .
C1 C 0.18180(13) 0.6010(4) 0.20481(19) 0.0186(13) Uani 1 1 d .
H1A H 0.1840 0.6820 0.2232 0.022 Uiso 1 1 calc R
C2 C 0.26538(15) 0.6279(6) 0.1312(2) 0.0528(19) Uani 1 1 d .
H2A H 0.2937 0.5908 0.1232 0.079 Uiso 1 1 calc R
H2B H 0.2699 0.7121 0.1417 0.079 Uiso 1 1 calc R
H2C H 0.2461 0.6230 0.0963 0.079 Uiso 1 1 calc R
C3 C 0.24113(18) 0.3857(6) 0.1757(3) 0.066(2) Uani 1 1 d .
H3A H 0.2716 0.3606 0.1706 0.099 Uiso 1 1 calc R
H3B H 0.2239 0.3698 0.1398 0.099 Uiso 1 1 calc R
H3C H 0.2287 0.3408 0.2080 0.099 Uiso 1 1 calc R
C4 C 0.27660(16) 0.5757(6) 0.2568(2) 0.053(2) Uani 1 1 d .
H4A H 0.3042 0.6105 0.2441 0.080 Uiso 1 1 calc R
H4B H 0.2826 0.4999 0.2769 0.080 Uiso 1 1 calc R
H4C H 0.2625 0.6312 0.2835 0.080 Uiso 1 1 calc R
C5 C 0.10292(16) 0.5783(5) 0.2885(2) 0.0397(17) Uani 1 1 d .
H5A H 0.0935 0.5332 0.3225 0.060 Uiso 1 1 calc R
H5B H 0.0787 0.5821 0.2594 0.060 Uiso 1 1 calc R
H5C H 0.1113 0.6595 0.3004 0.060 Uiso 1 1 calc R
C6 C 0.13075(15) 0.3622(5) 0.2197(2) 0.0370(16) Uani 1 1 d .
H6A H 0.1117 0.3186 0.2459 0.055 Uiso 1 1 calc R
H6B H 0.1558 0.3118 0.2102 0.055 Uiso 1 1 calc R
H6C H 0.1142 0.3829 0.1838 0.055 Uiso 1 1 calc R
C7 C 0.18655(16) 0.4595(6) 0.3211(2) 0.0475(18) Uani 1 1 d .
H7A H 0.1689 0.4172 0.3495 0.071 Uiso 1 1 calc R
H7B H 0.1991 0.5319 0.3390 0.071 Uiso 1 1 calc R
H7C H 0.2103 0.4073 0.3085 0.071 Uiso 1 1 calc R
C8 C 0.09633(16) 0.6586(5) 0.1491(2) 0.0263(15) Uani 1 1 d .
C9 C 0.06203(15) 0.5840(5) 0.1347(2) 0.0293(16) Uani 1 1 d .
H9A H 0.0686 0.5108 0.1158 0.035 Uiso 1 1 calc R
C10 C 0.01874(18) 0.6072(6) 0.1456(2) 0.0433(18) Uani 1 1 d .
H10A H -0.0035 0.5504 0.1359 0.052 Uiso 1 1 calc R
C11 C 0.00832(16) 0.7163(6) 0.1712(2) 0.0410(18) Uani 1 1 d .
H11A H -0.0214 0.7353 0.1785 0.049 Uiso 1 1 calc R
C12 C 0.04093(17) 0.7960(6) 0.1859(2) 0.0366(16) Uani 1 1 d .
H12A H 0.0336 0.8702 0.2033 0.044 Uiso 1 1 calc R
C13 C 0.08457(16) 0.7700(5) 0.1756(2) 0.0274(16) Uani 1 1 d .
C14 C 0.10164(16) 1.0111(5) 0.1947(2) 0.0434(17) Uani 1 1 d .
H14A H 0.1236 1.0738 0.2018 0.065 Uiso 1 1 calc R
H14B H 0.0797 1.0142 0.2250 0.065 Uiso 1 1 calc R
H14C H 0.0872 1.0237 0.1564 0.065 Uiso 1 1 calc R
C15 C 0.13707(15) 0.9797(5) -0.0155(2) 0.0255(14) Uani 1 1 d .
H15A H 0.1648 0.9402 -0.0273 0.031 Uiso 1 1 calc R
C16 C 0.19107(18) 1.2083(5) -0.0355(2) 0.0551(19) Uani 1 1 d .
H16A H 0.2047 1.2763 -0.0150 0.083 Uiso 1 1 calc R
H16B H 0.1748 1.2370 -0.0703 0.083 Uiso 1 1 calc R
H16C H 0.2139 1.1522 -0.0471 0.083 Uiso 1 1 calc R
C17 C 0.10323(18) 1.2244(5) 0.0243(3) 0.062(2) Uani 1 1 d .
H17A H 0.1114 1.2962 0.0466 0.093 Uiso 1 1 calc R
H17B H 0.0816 1.1785 0.0457 0.093 Uiso 1 1 calc R
H17C H 0.0906 1.2479 -0.0138 0.093 Uiso 1 1 calc R
C18 C 0.18367(19) 1.1218(5) 0.0853(2) 0.059(2) Uani 1 1 d .
H18A H 0.1878 1.2024 0.1012 0.088 Uiso 1 1 calc R
H18B H 0.2123 1.0848 0.0794 0.088 Uiso 1 1 calc R
H18C H 0.1671 1.0733 0.1125 0.088 Uiso 1 1 calc R
C19 C 0.11326(17) 1.1088(5) -0.1336(2) 0.0465(18) Uani 1 1 d .
H19A H 0.1101 1.1855 -0.1134 0.070 Uiso 1 1 calc R
H19B H 0.0934 1.1068 -0.1680 0.070 Uiso 1 1 calc R
H19C H 0.1436 1.0995 -0.1457 0.070 Uiso 1 1 calc R
C20 C 0.10320(16) 0.8435(5) -0.1280(2) 0.0351(17) Uani 1 1 d .
H20A H 0.0888 0.7773 -0.1081 0.053 Uiso 1 1 calc R
H20B H 0.1342 0.8240 -0.1331 0.053 Uiso 1 1 calc R
H20C H 0.0888 0.8566 -0.1662 0.053 Uiso 1 1 calc R
C21 C 0.04135(15) 1.0071(6) -0.0621(2) 0.0469(18) Uani 1 1 d .
H21A H 0.0399 1.0756 -0.0355 0.070 Uiso 1 1 calc R
H21B H 0.0305 0.9354 -0.0426 0.070 Uiso 1 1 calc R
H21C H 0.0232 1.0231 -0.0972 0.070 Uiso 1 1 calc R
C22 C 0.09761(16) 0.7460(5) 0.0082(2) 0.0225(14) Uani 1 1 d .
C23 C 0.05347(16) 0.7184(5) 0.0043(2) 0.0283(15) Uani 1 1 d .
H23A H 0.0327 0.7734 0.0189 0.034 Uiso 1 1 calc R
C24 C 0.03877(18) 0.6113(6) -0.0207(2) 0.0403(18) Uani 1 1 d .
H24A H 0.0083 0.5943 -0.0236 0.048 Uiso 1 1 calc R
C25 C 0.0688(2) 0.5301(6) -0.0412(3) 0.0452(19) Uani 1 1 d .
H25A H 0.0590 0.4566 -0.0576 0.054 Uiso 1 1 calc R
C26 C 0.11306(18) 0.5559(5) -0.0378(2) 0.0321(16) Uani 1 1 d .
H26A H 0.1336 0.5008 -0.0526 0.039 Uiso 1 1 calc R
C27 C 0.12734(15) 0.6610(5) -0.0130(2) 0.0215(14) Uani 1 1 d .
C28 C 0.21176(16) 0.5599(5) -0.0122(2) 0.0379(17) Uani 1 1 d .
H28A H 0.2435 0.5730 -0.0077 0.057 Uiso 1 1 calc R
H28B H 0.2052 0.5213 -0.0498 0.057 Uiso 1 1 calc R
H28C H 0.2019 0.5084 0.0194 0.057 Uiso 1 1 calc R
O O 0.0000 0.2230(9) 0.2500 0.189(6) Uani 1 2 d SD
C29 C 0.0019(3) 0.2966(7) 0.19858(11) 0.122(4) Uani 1 1 d D
H29A H -0.0280 0.3243 0.1873 0.146 Uiso 1 1 calc R
H29B H 0.0202 0.3680 0.2073 0.146 Uiso 1 1 calc R
C30 C 0.0200(3) 0.2323(9) 0.1511(2) 0.197(6) Uani 1 1 d D
H30A H 0.0209 0.2846 0.1168 0.296 Uiso 1 1 calc R
H30B H 0.0016 0.1625 0.1419 0.296 Uiso 1 1 calc R
H30C H 0.0498 0.2059 0.1619 0.296 Uiso 1 1 calc R

loop_
_atom_site_aniso_label
_atom_site_aniso_U_11
_atom_site_aniso_U_22
_atom_site_aniso_U_33
_atom_site_aniso_U_23
_atom_site_aniso_U_13
_atom_site_aniso_U_12
Ge 0.0310(3) 0.0285(4) 0.0320(4) 0.0071(4) -0.0027(3) -0.0075(3)
P1 0.0271(8) 0.0232(10) 0.0169(9) 0.0003(8) -0.0004(7) -0.0054(8)
P2 0.0303(8) 0.0250(10) 0.0199(9) 0.0000(8) 0.0029(7) 0.0011(8)
S1 0.0337(8) 0.0290(10) 0.0232(9) -0.0008(8) 0.0019(7) 0.0007(7)
S2 0.0323(8) 0.0259(11) 0.0233(9) 0.0008(8) 0.0062(6) 0.0005(8)
Si1 0.0282(9) 0.0260(11) 0.0294(11) 0.0029(9) 0.0013(8) -0.0028(8)
Si2 0.0331(9) 0.0270(11) 0.0219(10) 0.0028(9) 0.0035(7) 0.0008(8)
Si3 0.0620(11) 0.0175(11) 0.0342(11) 0.0007(9) 0.0086(9) -0.0013(9)
Si4 0.0389(10) 0.0351(12) 0.0243(11) 0.0075(9) 0.0044(8) 0.0066(9)
C1 0.029(3) 0.007(3) 0.019(3) -0.004(3) -0.004(2) 0.004(3)
C2 0.030(3) 0.068(5) 0.061(5) 0.015(4) 0.005(3) 0.005(3)
C3 0.055(4) 0.040(5) 0.105(6) -0.018(5) 0.036(4) -0.008(4)
C4 0.040(4) 0.071(6) 0.048(4) 0.009(4) -0.012(3) 0.010(3)
C5 0.058(4) 0.033(4) 0.029(4) 0.010(3) 0.006(3) 0.003(3)
C6 0.040(3) 0.024(4) 0.048(4) 0.008(3) 0.018(3) 0.002(3)
C7 0.046(4) 0.059(5) 0.038(4) 0.015(4) 0.002(3) 0.004(4)
C8 0.036(3) 0.031(5) 0.012(3) 0.004(3) -0.002(3) -0.013(3)
C9 0.020(3) 0.043(5) 0.025(4) 0.010(3) 0.001(3) -0.001(3)
C10 0.046(4) 0.050(5) 0.033(4) 0.011(4) -0.016(3) -0.022(4)
C11 0.015(3) 0.065(6) 0.044(5) 0.014(4) 0.005(3) -0.003(3)
C12 0.034(4) 0.038(5) 0.037(4) 0.003(4) 0.002(3) -0.014(4)
C13 0.025(3) 0.042(5) 0.015(3) 0.015(3) -0.002(3) 0.003(3)
C14 0.054(4) 0.039(5) 0.037(4) -0.012(4) 0.005(3) 0.003(3)
C15 0.030(3) 0.029(4) 0.018(3) 0.015(3) 0.006(2) 0.005(3)
C16 0.091(5) 0.031(5) 0.044(4) -0.007(4) 0.012(3) -0.017(4)
C17 0.097(5) 0.033(5) 0.057(5) -0.008(4) 0.022(4) 0.010(4)
C18 0.098(5) 0.036(5) 0.043(5) -0.011(4) -0.004(4) -0.018(4)
C19 0.074(4) 0.038(5) 0.027(4) 0.007(3) 0.008(3) 0.016(4)
C20 0.045(3) 0.047(5) 0.013(3) 0.010(3) -0.003(3) 0.002(3)
C21 0.043(4) 0.058(5) 0.040(4) 0.013(4) 0.004(3) 0.010(3)
C22 0.028(3) 0.022(4) 0.017(3) 0.012(3) -0.004(3) -0.002(3)
C23 0.034(4) 0.033(5) 0.017(3) 0.014(3) 0.000(3) -0.009(3)
C24 0.032(3) 0.041(5) 0.048(4) 0.023(4) -0.016(3) -0.013(4)
C25 0.066(5) 0.029(5) 0.039(4) 0.012(4) -0.026(3) -0.015(4)
C26 0.044(4) 0.032(4) 0.020(4) -0.006(3) -0.005(3) 0.001(3)
C27 0.032(3) 0.015(4) 0.017(3) 0.005(3) -0.007(3) 0.001(3)
C28 0.044(3) 0.037(4) 0.033(4) -0.006(3) 0.004(3) 0.023(3)
O 0.117(7) 0.37(2) 0.083(8) 0.000 0.006(7) 0.000
C29 0.054(5) 0.182(12) 0.129(9) -0.052(9) -0.015(6) 0.013(7)
C30 0.140(9) 0.206(14) 0.246(14) -0.124(12) -0.022(9) 0.069(9)

loop_
_atom_type_symbol
_atom_type_description
_atom_type_scat_dispersion_real
_atom_type_scat_dispersion_imag
_atom_type_scat_source
C C 0.0033 0.0016 'International Tables Vol C Tables 4.2.6.8 and 6.1.1.4'
H H 0.0000 0.0000 'International Tables Vol C Tables 4.2.6.8 and 6.1.1.4'
Ge Ge 0.1547 1.8001 'International Tables Vol C Tables 4.2.6.8 and 6.1.1.4'
P P 0.1023 0.0942 'International Tables Vol C Tables 4.2.6.8 and 6.1.1.4'
S S 0.1246 0.1234 'International Tables Vol C Tables 4.2.6.8 and 6.1.1.4'
Si Si 0.0817 0.0704 'International Tables Vol C Tables 4.2.6.8 and 6.1.1.4'
O O 0.0106 0.0060 'International Tables Vol C Tables 4.2.6.8 and 6.1.1.4'

loop_
_geom_angle_atom_site_label_1
_geom_angle_atom_site_label_2
_geom_angle_atom_site_label_3
_geom_angle
_geom_angle_site_symmetry_3
P1 Ge P2 100.63(5) .
P1 Ge S1 76.11(5) .
P1 Ge S2 84.09(5) .
P2 Ge S1 84.06(5) .
P2 Ge S2 75.41(5) .
S1 Ge S2 148.26(4) .
Ge P1 C1 102.62(16) .
Ge P1 C8 99.75(19) .
C1 P1 C8 105.2(2) .
Ge P2 C15 104.45(15) .
Ge P2 C22 99.59(16) .
C15 P2 C22 104.4(2) .
Ge S1 C13 94.86(19) .
Ge S1 C14 115.51(19) .
C13 S1 C14 102.3(3) .
Ge S2 C27 93.96(18) .
Ge S2 C28 117.83(17) .
C27 S2 C28 103.6(3) .
C1 Si1 C2 112.6(2) .
C1 Si1 C3 111.4(2) .
C1 Si1 C4 112.0(2) .
C2 Si1 C3 107.5(3) .
C2 Si1 C4 105.2(3) .
C3 Si1 C4 107.8(3) .
C1 Si2 C5 113.1(2) .
C1 Si2 C6 111.9(2) .
C1 Si2 C7 110.8(2) .
C5 Si2 C6 108.0(2) .
C5 Si2 C7 104.1(2) .
C6 Si2 C7 108.6(3) .
C15 Si3 C16 111.0(2) .
C15 Si3 C17 110.9(2) .
C15 Si3 C18 112.3(2) .
C16 Si3 C17 110.3(3) .
C16 Si3 C18 104.2(3) .
C17 Si3 C18 107.9(3) .
C15 Si4 C19 111.8(2) .
C15 Si4 C20 112.4(2) .
C15 Si4 C21 110.7(2) .
C19 Si4 C20 104.9(2) .
C19 Si4 C21 106.7(3) .
C20 Si4 C21 110.0(3) .
P1 C1 Si1 108.9(2) .
P1 C1 Si2 112.7(2) .
P1 C1 H1A 107.1 .
Si1 C1 Si2 113.4(2) .
Si1 C1 H1A 107.1 .
Si2 C1 H1A 107.1 .
Si1 C2 H2A 109.5 .
Si1 C2 H2B 109.5 .
Si1 C2 H2C 109.5 .
H2A C2 H2B 109.5 .
H2A C2 H2C 109.5 .
H2B C2 H2C 109.5 .
Si1 C3 H3A 109.5 .
Si1 C3 H3B 109.5 .
Si1 C3 H3C 109.5 .
H3A C3 H3B 109.5 .
H3A C3 H3C 109.5 .
H3B C3 H3C 109.5 .
Si1 C4 H4A 109.5 .
Si1 C4 H4B 109.5 .
Si1 C4 H4C 109.5 .
H4A C4 H4B 109.5 .
H4A C4 H4C 109.5 .
H4B C4 H4C 109.5 .
Si2 C5 H5A 109.5 .
Si2 C5 H5B 109.5 .
Si2 C5 H5C 109.5 .
H5A C5 H5B 109.5 .
H5A C5 H5C 109.5 .
H5B C5 H5C 109.5 .
Si2 C6 H6A 109.5 .
Si2 C6 H6B 109.5 .
Si2 C6 H6C 109.5 .
H6A C6 H6B 109.5 .
H6A C6 H6C 109.5 .
H6B C6 H6C 109.5 .
Si2 C7 H7A 109.5 .
Si2 C7 H7B 109.5 .
Si2 C7 H7C 109.5 .
H7A C7 H7B 109.5 .
H7A C7 H7C 109.5 .
H7B C7 H7C 109.5 .
P1 C8 C9 121.3(5) .
P1 C8 C13 123.1(4) .
C9 C8 C13 115.6(5) .
C8 C9 H9A 117.6 .
C8 C9 C10 124.8(6) .
H9A C9 C10 117.6 .
C9 C10 H10A 120.9 .
C9 C10 C11 118.3(5) .
H10A C10 C11 120.9 .
C10 C11 H11A 120.0 .
C10 C11 C12 120.0(5) .
H11A C11 C12 120.0 .
C11 C12 H12A 119.5 .
C11 C12 C13 120.9(6) .
H12A C12 C13 119.5 .
S1 C13 C8 116.7(4) .
S1 C13 C12 122.8(5) .
C8 C13 C12 120.4(5) .
S1 C14 H14A 109.5 .
S1 C14 H14B 109.5 .
S1 C14 H14C 109.5 .
H14A C14 H14B 109.5 .
H14A C14 H14C 109.5 .
H14B C14 H14C 109.5 .
P2 C15 Si3 110.0(3) .
P2 C15 Si4 111.7(2) .
P2 C15 H15A 106.8 .
Si3 C15 Si4 114.4(3) .
Si3 C15 H15A 106.8 .
Si4 C15 H15A 106.8 .
Si3 C16 H16A 109.5 .
Si3 C16 H16B 109.5 .
Si3 C16 H16C 109.5 .
H16A C16 H16B 109.5 .
H16A C16 H16C 109.5 .
H16B C16 H16C 109.5 .
Si3 C17 H17A 109.5 .
Si3 C17 H17B 109.5 .
Si3 C17 H17C 109.5 .
H17A C17 H17B 109.5 .
H17A C17 H17C 109.5 .
H17B C17 H17C 109.5 .
Si3 C18 H18A 109.5 .
Si3 C18 H18B 109.5 .
Si3 C18 H18C 109.5 .
H18A C18 H18B 109.5 .
H18A C18 H18C 109.5 .
H18B C18 H18C 109.5 .
Si4 C19 H19A 109.5 .
Si4 C19 H19B 109.5 .
Si4 C19 H19C 109.5 .
H19A C19 H19B 109.5 .
H19A C19 H19C 109.5 .
H19B C19 H19C 109.5 .
Si4 C20 H20A 109.5 .
Si4 C20 H20B 109.5 .
Si4 C20 H20C 109.5 .
H20A C20 H20B 109.5 .
H20A C20 H20C 109.5 .
H20B C20 H20C 109.5 .
Si4 C21 H21A 109.5 .
Si4 C21 H21B 109.5 .
Si4 C21 H21C 109.5 .
H21A C21 H21B 109.5 .
H21A C21 H21C 109.5 .
H21B C21 H21C 109.5 .
P2 C22 C23 118.0(4) .
P2 C22 C27 124.2(4) .
C23 C22 C27 117.6(5) .
C22 C23 H23A 119.4 .
C22 C23 C24 121.2(5) .
H23A C23 C24 119.4 .
C23 C24 H24A 120.2 .
C23 C24 C25 119.7(5) .
H24A C24 C25 120.2 .
C24 C25 H25A 120.0 .
C24 C25 C26 120.1(6) .
H25A C25 C26 120.0 .
C25 C26 H26A 120.0 .
C25 C26 C27 120.0(5) .
H26A C26 C27 120.0 .
S2 C27 C22 116.3(4) .
S2 C27 C26 122.2(4) .
C22 C27 C26 121.4(4) .
S2 C28 H28A 109.5 .
S2 C28 H28B 109.5 .
S2 C28 H28C 109.5 .
H28A C28 H28B 109.5 .
H28A C28 H28C 109.5 .
H28B C28 H28C 109.5 .
C29 O C29 110.4(6) 2
O C29 H29A 109.4 .
O C29 H29B 109.4 .
O C29 C30 111.3(5) .
H29A C29 H29B 108.0 .
H29A C29 C30 109.4 .
H29B C29 C30 109.4 .
C29 C30 H30A 109.5 .
C29 C30 H30B 109.5 .
C29 C30 H30C 109.5 .
H30A C30 H30B 109.5 .
H30A C30 H30C 109.5 .
H30B C30 H30C 109.5 .

loop_
_geom_bond_atom_site_label_1
_geom_bond_atom_site_label_2
_geom_bond_distance
_geom_bond_site_symmetry_2
Ge P1 2.4302(16) .
Ge P2 2.4327(14) .
Ge S1 2.7793(15) .
Ge S2 2.8220(15) .
P1 C1 1.889(4) .
P1 C8 1.812(5) .
P2 C15 1.890(5) .
P2 C22 1.822(5) .
S1 C13 1.766(5) .
S1 C14 1.800(5) .
S2 C27 1.776(5) .
S2 C28 1.802(5) .
Si1 C1 1.889(4) .
Si1 C2 1.856(5) .
Si1 C3 1.859(6) .
Si1 C4 1.858(5) .
Si2 C1 1.890(5) .
Si2 C5 1.865(5) .
Si2 C6 1.870(5) .
Si2 C7 1.876(5) .
Si3 C15 1.875(6) .
Si3 C16 1.866(6) .
Si3 C17 1.854(6) .
Si3 C18 1.872(5) .
Si4 C15 1.902(5) .
Si4 C19 1.884(6) .
Si4 C20 1.879(5) .
Si4 C21 1.857(5) .
C1 H1A 1.000 .
C2 H2A 0.980 .
C2 H2B 0.980 .
C2 H2C 0.980 .
C3 H3A 0.980 .
C3 H3B 0.980 .
C3 H3C 0.980 .
C4 H4A 0.980 .
C4 H4B 0.980 .
C4 H4C 0.980 .
C5 H5A 0.980 .
C5 H5B 0.980 .
C5 H5C 0.980 .
C6 H6A 0.980 .
C6 H6B 0.980 .
C6 H6C 0.980 .
C7 H7A 0.980 .
C7 H7B 0.980 .
C7 H7C 0.980 .
C8 C9 1.371(7) .
C8 C13 1.437(7) .
C9 H9A 0.950 .
C9 C10 1.376(7) .
C10 H10A 0.950 .
C10 C11 1.395(8) .
C11 H11A 0.950 .
C11 C12 1.370(7) .
C12 H12A 0.950 .
C12 C13 1.389(6) .
C14 H14A 0.980 .
C14 H14B 0.980 .
C14 H14C 0.980 .
C15 H15A 1.000 .
C16 H16A 0.980 .
C16 H16B 0.980 .
C16 H16C 0.980 .
C17 H17A 0.980 .
C17 H17B 0.980 .
C17 H17C 0.980 .
C18 H18A 0.980 .
C18 H18B 0.980 .
C18 H18C 0.980 .
C19 H19A 0.980 .
C19 H19B 0.980 .
C19 H19C 0.980 .
C20 H20A 0.980 .
C20 H20B 0.980 .
C20 H20C 0.980 .
C21 H21A 0.980 .
C21 H21B 0.980 .
C21 H21C 0.980 .
C22 C23 1.381(6) .
C22 C27 1.410(7) .
C23 H23A 0.950 .
C23 C24 1.396(7) .
C24 H24A 0.950 .
C24 C25 1.382(8) .
C25 H25A 0.950 .
C25 C26 1.380(7) .
C26 H26A 0.950 .
C26 C27 1.370(7) .
C28 H28A 0.980 .
C28 H28B 0.980 .
C28 H28C 0.980 .
O C29 1.441(5) .
O C29 1.441(5) 2
C29 H29A 0.990 .
C29 H29B 0.990 .
C29 C30 1.430(4) .
C30 H30A 0.980 .
C30 H30B 0.980 .
C30 H30C 0.980 .
